data_7133912
loop_
_publ_author_name
'Minematsu, Natsuki'
'Nishii, Yuji'
'Hirano, Koji'

_publ_section_title
;
 Pd-Catalysed synthesis of carborane sulfides from carborane thiols.
;
_journal_name_full 'Chemical communications (Cambridge, England)'
_journal_paper_doi 10.1039/d4cc03934c
_journal_year 2024
_chemical_formula_moiety 'C10 H20 B10 O2 S'
_chemical_formula_sum 'C10 H20 B10 O2 S'
_chemical_formula_weight 312.42
_space_group_crystal_system orthorhombic
_space_group_IT_number 19
_space_group_name_Hall 'P 2ac 2ab'
_space_group_name_H-M_alt 'P 21 21 21'
_atom_sites_solution_hydrogens geom
_atom_sites_solution_primary dual
_audit_block_doi 10.5517/ccdc.csd.cc2kj7t5
_audit_creation_date 2023-10-26
_audit_creation_method
;
Olex2 1.5
(compiled 2023.08.24 svn.re1ec1418 for OlexSys, GUI svn.r6817)
;
_audit_update_record
;
2024-07-09 deposited with the CCDC.	2024-10-18 downloaded from the CCDC.
;
_cell_angle_alpha 90
_cell_angle_beta 90
_cell_angle_gamma 90
_cell_formula_units_Z 4
_cell_length_a 8.7117(2)
_cell_length_b 7.2609(2)
_cell_length_c 26.2516(7)
_cell_measurement_reflns_used 6698
_cell_measurement_temperature 123(2)
_cell_measurement_theta_max 74.6930
_cell_measurement_theta_min 5.3350
_cell_volume 1660.54(7)
_computing_cell_refinement 'CrysAlisPro 1.171.42.81a (Rigaku OD, 2023)'
_computing_data_collection 'CrysAlisPro 1.171.42.81a (Rigaku OD, 2023)'
_computing_data_reduction 'CrysAlisPro 1.171.42.81a (Rigaku OD, 2023)'
_computing_molecular_graphics 'Olex2 1.5 (Dolomanov et al., 2009)'
_computing_publication_material 'Olex2 1.5 (Dolomanov et al., 2009)'
_computing_structure_refinement 'SHELXL 2017/1 (Sheldrick, 2015)'
_computing_structure_solution 'SHELXT 2014/5 (Sheldrick, 2014)'
_diffrn_ambient_temperature 123(2)
_diffrn_detector 'Hybrid Pixel Array Detector'
_diffrn_detector_area_resol_mean 10.0000
_diffrn_detector_type HyPix
_diffrn_measured_fraction_theta_full 1.000
_diffrn_measured_fraction_theta_max 0.992
_diffrn_measurement_details
;
List of Runs (angles in degrees, time in seconds):

  # Type    Start    End  Width  t~exp~   \w     \q     \k     \f   Frames
#--------------------------------------------------------------------------
  1  \w    -78.00 -52.00   0.50    1.11    --  -42.80 151.00-155.00   52
  2  \w    -68.00 -43.00   0.50    1.11    --  -42.80 122.00  42.00   50
  3  \w   -101.00 -57.00   0.50    1.11    --  -42.80-151.00 159.00   88
  4  \w     60.00 111.00   0.50    1.11    --   42.80-151.00 159.00  102
  5  \w     58.00  85.00   0.50    1.11    --   42.80 151.00-155.00   54
  6  \w     46.00  75.00   0.50    1.11    --   42.80-122.00 -38.00   58
  7  \w     67.00  92.00   0.50    4.46    --   96.50-122.00 -38.00   50
  8  \w     91.00 117.00   0.50    4.46    --   96.50 122.00  42.00   52
  9  \w     35.00 128.00   0.50    4.46    --   96.50-151.00 159.00  186
 10  \w   -130.00 -75.00   0.50    4.46    -- -108.01 151.00-155.00  110
 11  \w   -150.00-125.00   0.50    4.46    -- -108.01-122.00 -38.00   50
 12  \w   -110.00 -38.00   0.50    4.46    -- -108.01 122.00  42.00  144
 13  \w   -110.00 -85.00   0.50    4.46    -- -108.01-151.00 159.00   50
 14  \w    -37.00   0.00   0.50    1.11    --   42.80 -19.00 -60.00   74
 15  \w    -31.00   2.00   0.50    1.11    --   42.80 -19.00 -90.00   66
 16  \w    -31.00  20.00   0.50    1.11    --   42.80 -37.00  60.00  102
 17  \w    -32.00   4.00   0.50    1.11    --   42.80 -19.00-180.00   72
 18  \w    -35.00   2.00   0.50    1.11    --   42.80 -19.00 -30.00   74
 19  \w     39.00 115.00   0.50    1.11    --   42.80  57.00-150.00  152
 20  \w     80.00 140.00   0.50    4.46    --   96.50  77.00 -60.00  120
 21  \w     46.00  98.00   0.50    4.46    --   96.50 -94.00 120.00  104
 22  \w    -65.00 -35.00   0.50    4.46    -- -108.01  45.00-180.00   60
 23  \w    -55.00 -30.00   0.50    4.46    -- -108.01  30.00  90.00   50
 24  \w    -56.00 -29.00   0.50    4.46    -- -108.01  30.00 -60.00   54
 25  \w   -157.00-131.00   0.50    4.46    -- -108.01 -30.00-180.00   52
 26  \w    -56.00 -30.00   0.50    4.46    -- -108.01  30.00 -30.00   52
 27  \w    -90.00 -36.00   0.50    4.46    -- -108.01  61.00  60.00  108
 28  \w    -67.00 -32.00   0.50    4.46    -- -108.01  45.00-150.00   70
 29  \w   -177.00 -84.00   0.50    4.46    -- -108.01 -30.00 -90.00  186
 30  \w    -57.00 -30.00   0.50    4.46    -- -108.01  30.00  30.00   54
 31  \w    -57.00 -32.00   0.50    4.46    -- -108.01  30.00-180.00   50
 32  \w   -117.00 -90.00   0.50    4.46    -- -108.01 -15.00  60.00   54
 33  \w    -96.00 -37.00   0.50    4.46    -- -108.01 125.00 -60.00  118
 34  \w   -159.00-134.00   0.50    4.46    -- -108.01 -15.00  60.00   50
 35  \w   -121.00 -34.00   0.50    4.46    -- -108.01  77.00-120.00  174
 36  \w   -109.00 -45.00   0.50    4.46    -- -108.01 115.00-168.97  128
 37  \w    -55.00 -29.00   0.50    4.46    -- -108.01  30.00 120.00   52
 38  \w    -63.00 -38.00   0.50    4.46    -- -108.01  45.00  60.00   50
 39  \w   -127.00 -93.00   0.50    4.46    -- -108.01 -30.00-180.00   68
 40  \w    -68.00 -43.00   0.50    4.46    -- -108.01  45.00 -90.00   50
 41  \w   -108.00 -83.00   0.50    4.46    -- -108.01 112.00-120.82   50
 42  \w   -109.00 -38.00   0.50    4.46    -- -108.01 125.00 -90.00  142
 43  \w   -165.00 -94.00   0.50    4.46    -- -108.01 -45.00  30.00  142
;
_diffrn_measurement_device 'four-circle diffractometer'
_diffrn_measurement_device_type 'XtaLAB Synergy, Single source at offset/far, HyPix'
_diffrn_measurement_method '\w scans'
_diffrn_orient_matrix_type 'CrysAlisPro convention (1999,Acta A55,543-557)'
_diffrn_orient_matrix_UB_11 -0.0193809000
_diffrn_orient_matrix_UB_12 -0.0016271000
_diffrn_orient_matrix_UB_13 0.0583207000
_diffrn_orient_matrix_UB_21 0.0494890000
_diffrn_orient_matrix_UB_22 0.2036500000
_diffrn_orient_matrix_UB_23 0.0022096000
_diffrn_orient_matrix_UB_31 -0.1687083000
_diffrn_orient_matrix_UB_32 0.0594771000
_diffrn_orient_matrix_UB_33 -0.0060245000
_diffrn_radiation_monochromator mirror
_diffrn_radiation_probe x-ray
_diffrn_radiation_type 'Cu K\a'
_diffrn_radiation_wavelength 1.54184
_diffrn_reflns_av_R_equivalents 0.0940
_diffrn_reflns_av_unetI/netI 0.0564
_diffrn_reflns_Laue_measured_fraction_full 1.000
_diffrn_reflns_Laue_measured_fraction_max 0.992
_diffrn_reflns_limit_h_max 9
_diffrn_reflns_limit_h_min -10
_diffrn_reflns_limit_k_max 9
_diffrn_reflns_limit_k_min -8
_diffrn_reflns_limit_l_max 32
_diffrn_reflns_limit_l_min -32
_diffrn_reflns_number 18361
_diffrn_reflns_point_group_measured_fraction_full 0.999
_diffrn_reflns_point_group_measured_fraction_max 0.981
_diffrn_reflns_theta_full 67.684
_diffrn_reflns_theta_max 75.101
_diffrn_reflns_theta_min 3.367
_diffrn_source 'micro-focus sealed X-ray tube'
_diffrn_source_type 'PhotonJet (Cu) X-ray Source'
_exptl_absorpt_coefficient_mu 1.663
_exptl_absorpt_correction_T_max 1.00000
_exptl_absorpt_correction_T_min 0.87982
_exptl_absorpt_correction_type multi-scan
_exptl_absorpt_process_details
;
CrysAlisPro 1.171.42.81a (Rigaku Oxford Diffraction, 2023)
Empirical absorption correction using spherical harmonics,
implemented in SCALE3 ABSPACK scaling algorithm.
;
_exptl_crystal_colour colourless
_exptl_crystal_colour_primary colourless
_exptl_crystal_density_diffrn 1.250
_exptl_crystal_description plate
_exptl_crystal_F_000 648
_exptl_crystal_size_max 0.21
_exptl_crystal_size_mid 0.14
_exptl_crystal_size_min 0.09
_refine_diff_density_max 0.620
_refine_diff_density_min -0.464
_refine_diff_density_rms 0.078
_refine_ls_abs_structure_details
;
 Classical Flack method preferred over Parsons because s.u. lower.
;
_refine_ls_abs_structure_Flack -0.14(11)
_refine_ls_extinction_method none
_refine_ls_goodness_of_fit_ref 1.762
_refine_ls_hydrogen_treatment constr
_refine_ls_matrix_type full
_refine_ls_number_parameters 307
_refine_ls_number_reflns 3349
_refine_ls_number_restraints 118
_refine_ls_restrained_S_all 1.734
_refine_ls_R_factor_all 0.0996
_refine_ls_R_factor_gt 0.0880
_refine_ls_shift/su_max 0.000
_refine_ls_shift/su_mean 0.000
_refine_ls_structure_factor_coef Fsqd
_refine_ls_weighting_details 'w=1/[\s^2^(Fo^2^)+(0.1000P)^2^] where P=(Fo^2^+2Fc^2^)/3'
_refine_ls_weighting_scheme calc
_refine_ls_wR_factor_gt 0.2467
_refine_ls_wR_factor_ref 0.2553
_reflns_Friedel_coverage 0.696
_reflns_Friedel_fraction_full 0.998
_reflns_Friedel_fraction_max 0.965
_reflns_number_gt 2745
_reflns_number_total 3349
_reflns_threshold_expression 'I > 2\s(I)'
_cod_data_source_file d4cc03934c2.cif
_cod_data_source_block 231026_mn34
_cod_database_code 7133912
_shelx_shelxl_version_number 2017/1
_chemical_oxdiff_formula 'C10 H20 B10 S O2'
_shelx_space_group_comment
;
The symmetry employed for this shelxl refinement is uniquely defined
by the following loop, which should always be used as a source of
symmetry information in preference to the above space-group names.
They are only intended as comments.
;
_olex2_refinement_description
;
1. Fixed Uiso
 At 1.2 times of:
  All B(H) groups, All C(H) groups
 At 1.5 times of:
  All C(H,H,H) groups
2. Restrained distances
 S001-B009 \\sim S0-B009
 with sigma of 0.02
 S001-C00M \\sim S0-C00N
 with sigma of 0.02
 C00D-O00J \\sim C00E-O00K
 with sigma of 0.02
 C00F-O00J \\sim C3-O00K
 with sigma of 0.02
 C00F-C00L \\sim C3-C1
 with sigma of 0.02
 C00F-C00M \\sim C3-C00N
 with sigma of 0.02
 C00L-C00S \\sim C1-C00T
 with sigma of 0.02
 C00M-C5 \\sim C00N-C5A
 with sigma of 0.02
 C00P-C00S \\sim C00Q-C00T
 with sigma of 0.02
 C00P-C5 \\sim C00Q-C5A
 with sigma of 0.02
 O2-C6 \\sim O2A-C6A
 with sigma of 0.02
 O2-C5 \\sim O2A-C5A
 with sigma of 0.02
 S001-C00F \\sim S0-C3
 with sigma of 0.04
 S001-C5 \\sim S0-C5A
 with sigma of 0.04
 B009-C00M \\sim B009-C00N
 with sigma of 0.04
 C00D-C00F \\sim C00E-C3
 with sigma of 0.04
 C00F-C00S \\sim C3-C00T
 with sigma of 0.04
 C00F-C5 \\sim C3-C5A
 with sigma of 0.04
 O00J-C00L \\sim O00K-C1
 with sigma of 0.04
 O00J-C00M \\sim O00K-C00N
 with sigma of 0.04
 C00L-C00M \\sim C1-C00N
 with sigma of 0.04
 C00L-C00P \\sim C1-C00Q
 with sigma of 0.04
 C00M-C00P \\sim C00N-C00Q
 with sigma of 0.04
 C00M-O2 \\sim C00N-O2A
 with sigma of 0.04
 C00P-O2 \\sim C00Q-O2A
 with sigma of 0.04
 C00S-C5 \\sim C00T-C5A
 with sigma of 0.04
 C6-C5 \\sim C6A-C5A
 with sigma of 0.04
3. Rigid bond restraints
 C5, C00M, C00F, C00L, C00S, C00P
 with sigma for 1-2 distances of 0.01 and sigma for 1-3 distances of 0.01
 C3, C00N, C5A, C00Q, C00T, C1
 with sigma for 1-2 distances of 0.01 and sigma for 1-3 distances of 0.01
4. Uiso/Uaniso restraints and constraints
C1 \\sim C3 \\sim C00N \\sim C5A \\sim C00Q \\sim C00T: within 1.7A with sigma
of 0.04 and sigma for terminal atoms of 0.08 within 1.7A
C5 \\sim C00M \\sim C00F \\sim C00L \\sim C00S \\sim C00P: within 1.7A with
sigma of 0.04 and sigma for terminal atoms of 0.08 within 1.7A
: with sigma of 0.1 and sigma for terminal atoms of 0.2
5. Others
 Sof(S0)=Sof(C00N)=Sof(C5A)=Sof(O2A)=Sof(C6A)=Sof(H6AA)=Sof(H6AB)=Sof(H6AC)=
 Sof(C00Q)=Sof(H00Q)=Sof(C00T)=Sof(H00T)=Sof(C1)=Sof(H1)=Sof(C3)=Sof(O00K)=
 Sof(C00E)=Sof(H00K)=Sof(H00M)=Sof(H00N)=1-FVAR(1)
 Sof(S001)=Sof(C00D)=Sof(H00D)=Sof(H00E)=Sof(H00F)=Sof(C00F)=Sof(O00J)=
 Sof(C00L)=Sof(H00L)=Sof(C00M)=Sof(C00P)=Sof(H00P)=Sof(C00S)=Sof(H00S)=Sof(O2)=
 Sof(C6)=Sof(H6A)=Sof(H6B)=Sof(H6C)=Sof(C5)=FVAR(1)
6.a Aromatic/amide H refined with riding coordinates:
 C00L(H00L), C00P(H00P), C00S(H00S), C00Q(H00Q), C00T(H00T), C1(H1)
6.b Idealised Me refined as rotating group:
 C00D(H00D,H00E,H00F), C6(H6A,H6B,H6C), C6A(H6AA,H6AB,H6AC), C00E(H00K,H00M,
 H00N)
6.c Boron cage BH refined with riding coordinates:
 B005(H005), B006(H006), B008(H008), B00A(H00A), B00B(H00B), B00C(H00C),
 B00E(H00G), C00G(H00H), B00H(H00I), B00I(H00J), C9(H9)
;
_olex2_submission_special_instructions 'No special instructions were received'
_oxdiff_exptl_absorpt_empirical_details
;
Empirical correction (ABSPACK) includes:
- Absorption correction using spherical harmonics
- Frame scaling
;
_oxdiff_exptl_absorpt_empirical_full_max 1.639
_oxdiff_exptl_absorpt_empirical_full_min 0.726

loop_
_space_group_symop_operation_xyz
'x, y, z'
'-x+1/2, -y, z+1/2'
'-x, y+1/2, -z+1/2'
'x+1/2, -y+1/2, -z'

loop_
_atom_site_label
_atom_site_type_symbol
_atom_site_fract_x
_atom_site_fract_y
_atom_site_fract_z
_atom_site_U_iso_or_equiv
_atom_site_adp_type
_atom_site_occupancy
_atom_site_site_symmetry_order
_atom_site_calc_flag
_atom_site_refinement_flags_posn
_atom_site_refinement_flags_adp
_atom_site_refinement_flags_occupancy
_atom_site_disorder_assembly
_atom_site_disorder_group
S001 S 0.4824(3) 0.8172(6) 0.61577(12) 0.0248(11) Uani 0.505(7) 1 d D . P A 1
B005 B 0.1968(10) 0.6245(14) 0.5533(3) 0.0354(19) Uani 1 1 d . . . . .
H005 H 0.267653 0.542814 0.527015 0.043 Uiso 1 1 calc R U . . .
B006 B 0.0380(5) 0.749(2) 0.53677(18) 0.0379(13) Uani 1 1 d . . . . .
H006 H 0.003627 0.745463 0.496459 0.046 Uiso 1 1 calc R U . . .
B008 B 0.1369(5) 0.7457(17) 0.65514(17) 0.0287(10) Uani 1 1 d . . . . .
H008 H 0.168312 0.743862 0.695721 0.034 Uiso 1 1 calc R U . . .
B009 B 0.2778(5) 0.7468(16) 0.60558(18) 0.0287(10) Uani 1 1 d D . . . .
B00A B -0.0159(10) 0.8579(18) 0.6317(3) 0.044(2) Uani 1 1 d . . . . .
H00A H -0.086798 0.931683 0.659726 0.053 Uiso 1 1 calc R U . . .
B00B B -0.0264(9) 0.6336(14) 0.6301(3) 0.036(2) Uani 1 1 d . . . . .
H00B H -0.104281 0.554019 0.654637 0.043 Uiso 1 1 calc R U . . .
B00C B 0.1581(11) 0.5526(13) 0.6164(4) 0.0368(19) Uani 1 1 d . . . . .
H00C H 0.205248 0.423570 0.631795 0.044 Uiso 1 1 calc R U . . .
C00D C 0.546(7) 0.271(4) 0.5480(15) 0.072(11) Uani 0.505(7) 1 d D . P A 1
H00D H 0.496520 0.279227 0.515334 0.107 Uiso 0.505(7) 1 calc R U P A 1
H00E H 0.496156 0.177635 0.568027 0.107 Uiso 0.505(7) 1 calc R U P A 1
H00F H 0.651843 0.239080 0.543369 0.107 Uiso 0.505(7) 1 calc R U P A 1
B00E B 0.1644(10) 0.9464(15) 0.6157(4) 0.042(2) Uani 1 1 d . . . . .
H00G H 0.212961 1.075701 0.630425 0.050 Uiso 1 1 calc R U . . .
C00F C 0.5836(14) 0.4540(18) 0.6232(5) 0.025(3) Uani 0.505(7) 1 d D U P A 1
C00G C 0.0069(10) 0.5587(19) 0.5710(4) 0.063(3) Uani 1 1 d . . . . .
H00H H -0.046006 0.432245 0.556031 0.076 Uiso 1 1 calc R U . . .
B00H B 0.1986(8) 0.8678(14) 0.5528(3) 0.0313(19) Uani 1 1 d . . . . .
H00I H 0.270603 0.944409 0.525661 0.038 Uiso 1 1 calc R U . . .
B00I B -0.1026(6) 0.760(3) 0.5811(2) 0.062(3) Uani 1 1 d . . . . .
H00J H -0.226114 0.771990 0.572952 0.074 Uiso 1 1 calc R U . . .
O00J O 0.5349(14) 0.4458(15) 0.5738(4) 0.038(3) Uani 0.505(7) 1 d D . P A 1
C00L C 0.6579(18) 0.308(2) 0.6470(5) 0.031(3) Uani 0.505(7) 1 d D U P A 1
H00L H 0.666873 0.194379 0.631188 0.037 Uiso 0.505(7) 1 calc R U P A 1
C00M C 0.5660(14) 0.6257(15) 0.6474(5) 0.024(3) Uiso 0.505(7) 1 d D U P A 1
C9 C 0.0159(12) 0.9480(18) 0.5700(4) 0.070(4) Uani 1 1 d . . . . .
H9 H -0.030367 1.077823 0.554743 0.085 Uiso 1 1 calc R U . . .
C00P C 0.6934(16) 0.497(2) 0.7215(5) 0.035(3) Uani 0.505(7) 1 d D U P A 1
H00P H 0.721765 0.505928 0.755522 0.042 Uiso 0.505(7) 1 calc R U P A 1
C00S C 0.7196(15) 0.339(2) 0.6964(6) 0.034(3) Uani 0.505(7) 1 d D U P A 1
H00S H 0.779507 0.248547 0.711493 0.041 Uiso 0.505(7) 1 calc R U P A 1
O2 O 0.5980(13) 0.815(2) 0.7193(5) 0.028(3) Uani 0.505(7) 1 d D . P A 1
C6 C 0.6654(16) 0.846(3) 0.7685(5) 0.031(3) Uani 0.505(7) 1 d D . P A 1
H6A H 0.773024 0.817502 0.767165 0.047 Uiso 0.505(7) 1 calc R U P A 1
H6B H 0.616388 0.767748 0.793142 0.047 Uiso 0.505(7) 1 calc R U P A 1
H6C H 0.651957 0.972278 0.778090 0.047 Uiso 0.505(7) 1 calc R U P A 1
C5 C 0.6234(14) 0.648(2) 0.6973(6) 0.026(3) Uani 0.505(7) 1 d D U P A 1
S0 S 0.4867(3) 0.6821(6) 0.61752(13) 0.0272(11) Uani 0.495(7) 1 d D . P A 2
C00N C 0.5623(12) 0.8775(17) 0.6501(5) 0.025(3) Uani 0.495(7) 1 d D U P A 2
C5A C 0.5883(14) 1.040(2) 0.6248(5) 0.028(3) Uani 0.495(7) 1 d D U P A 2
O2A O 0.5329(10) 1.0540(14) 0.5761(4) 0.029(2) Uani 0.495(7) 1 d D . P A 2
C6A C 0.530(6) 1.235(3) 0.5538(12) 0.042(6) Uani 0.495(7) 1 d D . P A 2
H6AA H 0.456568 1.238732 0.526655 0.063 Uiso 0.495(7) 1 calc R U P A 2
H6AB H 0.630256 1.264488 0.540552 0.063 Uiso 0.495(7) 1 calc R U P A 2
H6AC H 0.502728 1.324111 0.579322 0.063 Uiso 0.495(7) 1 calc R U P A 2
C00Q C 0.6635(17) 1.190(2) 0.6493(5) 0.031(3) Uani 0.495(7) 1 d D U P A 2
H00Q H 0.681051 1.300118 0.631955 0.038 Uiso 0.495(7) 1 calc R U P A 2
C00T C 0.7086(15) 1.1701(19) 0.6982(5) 0.028(3) Uani 0.495(7) 1 d D U P A 2
H00T H 0.749733 1.270715 0.715307 0.034 Uiso 0.495(7) 1 calc R U P A 2
C1 C 0.6950(15) 0.9990(17) 0.7242(5) 0.025(3) Uani 0.495(7) 1 d D U P A 2
H1 H 0.737702 0.982672 0.756319 0.030 Uiso 0.495(7) 1 calc R U P A 2
C3 C 0.6167(18) 0.858(2) 0.7004(6) 0.025(3) Uani 0.495(7) 1 d D U P A 2
O00K O 0.5957(14) 0.690(2) 0.7221(5) 0.032(3) Uani 0.495(7) 1 d D . P A 2
C00E C 0.6565(18) 0.660(2) 0.7722(6) 0.035(4) Uani 0.495(7) 1 d D . P A 2
H00K H 0.766543 0.655972 0.770597 0.052 Uiso 0.495(7) 1 calc R U P A 2
H00M H 0.618818 0.544508 0.785171 0.052 Uiso 0.495(7) 1 calc R U P A 2
H00N H 0.624784 0.757776 0.794266 0.052 Uiso 0.495(7) 1 calc R U P A 2

loop_
_atom_site_aniso_label
_atom_site_aniso_U_11
_atom_site_aniso_U_22
_atom_site_aniso_U_33
_atom_site_aniso_U_23
_atom_site_aniso_U_13
_atom_site_aniso_U_12
S001 0.0164(13) 0.034(3) 0.0240(16) 0.0018(14) -0.0043(12) -0.0010(13)
B005 0.043(4) 0.041(5) 0.022(4) -0.009(3) -0.004(4) -0.003(4)
B006 0.0158(19) 0.082(4) 0.016(2) -0.004(5) -0.0023(15) 0.003(5)
B008 0.024(2) 0.041(3) 0.020(2) -0.004(4) 0.0011(16) 0.003(4)
B009 0.0195(19) 0.045(3) 0.022(2) -0.004(4) -0.0005(15) 0.010(4)
B00A 0.030(4) 0.079(7) 0.025(4) 0.002(4) 0.003(3) 0.010(4)
B00B 0.023(3) 0.053(5) 0.031(4) -0.018(3) 0.003(3) -0.009(3)
B00C 0.058(5) 0.026(4) 0.026(4) 0.000(3) 0.007(4) 0.000(4)
C00D 0.11(2) 0.07(2) 0.034(12) 0.014(15) -0.010(13) 0.00(2)
B00E 0.044(4) 0.044(6) 0.037(5) -0.002(4) 0.016(4) -0.005(4)
C00F 0.031(6) 0.027(6) 0.018(6) 0.001(5) -0.007(5) -0.001(5)
C00G 0.053(5) 0.104(8) 0.033(5) -0.002(5) -0.007(4) -0.040(5)
B00H 0.017(3) 0.051(5) 0.025(4) 0.000(3) 0.004(3) 0.001(3)
B00I 0.017(2) 0.141(8) 0.027(3) 0.023(7) 0.0050(19) 0.004(6)
O00J 0.060(6) 0.036(6) 0.018(5) -0.006(4) -0.001(5) -0.014(5)
C00L 0.038(7) 0.025(7) 0.030(7) 0.004(6) -0.010(6) 0.000(6)
C9 0.073(6) 0.088(8) 0.051(6) 0.040(6) 0.037(5) 0.036(6)
C00P 0.030(7) 0.054(9) 0.022(6) 0.006(5) -0.001(5) 0.016(6)
C00S 0.031(6) 0.044(8) 0.027(6) 0.008(5) -0.006(5) 0.004(6)
O2 0.030(6) 0.031(9) 0.024(7) -0.001(6) 0.003(5) -0.007(6)
C6 0.031(6) 0.048(9) 0.015(6) 0.002(5) -0.004(5) 0.000(6)
C5 0.018(5) 0.035(8) 0.026(7) 0.007(6) -0.003(6) -0.006(5)
S0 0.0236(15) 0.029(3) 0.0294(19) -0.0041(15) -0.0041(14) 0.0072(14)
C00N 0.011(4) 0.046(6) 0.018(5) -0.008(4) 0.000(3) 0.002(3)
C5A 0.018(5) 0.045(8) 0.022(6) 0.000(5) 0.001(5) 0.009(5)
O2A 0.027(4) 0.036(6) 0.025(5) 0.001(4) -0.008(4) -0.006(4)
C6A 0.079(14) 0.032(10) 0.015(8) 0.002(8) -0.016(8) 0.006(10)
C00Q 0.029(6) 0.038(8) 0.027(6) 0.005(6) 0.010(5) 0.000(6)
C00T 0.033(6) 0.024(6) 0.028(6) -0.006(5) 0.007(5) 0.005(5)
C1 0.029(6) 0.031(6) 0.016(5) 0.001(4) 0.001(5) 0.014(5)
C3 0.023(6) 0.030(8) 0.021(7) 0.007(6) 0.015(6) 0.001(5)
O00K 0.032(6) 0.041(9) 0.023(6) 0.004(6) -0.009(5) -0.009(6)
C00E 0.036(7) 0.036(9) 0.032(8) 0.009(6) -0.003(6) 0.004(6)

loop_
_atom_type_symbol
_atom_type_description
_atom_type_scat_dispersion_real
_atom_type_scat_dispersion_imag
_atom_type_scat_source
C C 0.0181 0.0091 'International Tables Vol C Tables 4.2.6.8 and 6.1.1.4'
H H 0.0000 0.0000 'International Tables Vol C Tables 4.2.6.8 and 6.1.1.4'
B B 0.0090 0.0039 'International Tables Vol C Tables 4.2.6.8 and 6.1.1.4'
O O 0.0492 0.0322 'International Tables Vol C Tables 4.2.6.8 and 6.1.1.4'
S S 0.3331 0.5567 'International Tables Vol C Tables 4.2.6.8 and 6.1.1.4'

loop_
_exptl_crystal_face_index_h
_exptl_crystal_face_index_k
_exptl_crystal_face_index_l
_exptl_crystal_face_perp_dist
-6 0 -3 0.0505
-1 4 3 0.0570
5 2 4 0.0027
0 -5 -4 0.0843
-4 1 -11 0.0532
-2 0 -16 0.0272
-5 -1 -6 0.0519
0 -4 -9 0.0925
0 0 0 0.0000
-6 0 3 0.0421
1 -3 13 0.0332
5 1 -8 0.0027
-5 0 -7 0.0459
-1 3 12 0.0619
5 0 7 0.0042
0 -3 -13 0.0649

loop_
_geom_angle_atom_site_label_1
_geom_angle_atom_site_label_2
_geom_angle_atom_site_label_3
_geom_angle
_geom_angle_site_symmetry_1
_geom_angle_site_symmetry_3
_geom_angle_publ_flag
C00M S001 B009 104.1(5) . . ?
B006 B005 H005 125.4 . . ?
B006 B005 B009 104.7(7) . . ?
B006 B005 B00C 103.9(6) . . ?
B006 B005 C00G 57.1(6) . . ?
B006 B005 B00H 58.4(6) . . ?
B009 B005 H005 122.0 . . ?
B009 B005 C00G 107.5(6) . . ?
B00C B005 H005 122.4 . . ?
B00C B005 B009 60.1(5) . . ?
B00C B005 C00G 60.0(5) . . ?
C00G B005 H005 122.6 . . ?
B00H B005 H005 122.0 . . ?
B00H B005 B009 60.2(5) . . ?
B00H B005 B00C 107.7(7) . . ?
B00H B005 C00G 106.2(8) . . ?
B005 B006 H006 116.9 . . ?
C00G B006 B005 63.7(7) . . ?
C00G B006 H006 117.0 . . ?
C00G B006 B00H 114.9(6) . . ?
C00G B006 B00I 63.5(8) . . ?
C00G B006 C9 114.2(4) . . ?
B00H B006 B005 62.5(3) . . ?
B00H B006 H006 118.3 . . ?
B00H B006 C9 62.2(7) . . ?
B00I B006 B005 116.0(7) . . ?
B00I B006 H006 117.7 . . ?
B00I B006 B00H 113.7(7) . . ?
B00I B006 C9 61.5(8) . . ?
C9 B006 B005 114.3(6) . . ?
C9 B006 H006 118.8 . . ?
B009 B008 H008 122.3 . . ?
B009 B008 B00E 59.2(5) . . ?
B00A B008 H008 124.0 . . ?
B00A B008 B009 106.0(5) . . ?
B00A B008 B00B 56.5(4) . . ?
B00A B008 B00C 105.1(6) . . ?
B00A B008 B00E 60.2(6) . . ?
B00B B008 H008 123.7 . . ?
B00B B008 B009 106.5(5) . . ?
B00B B008 B00E 105.4(6) . . ?
B00C B008 H008 122.0 . . ?
B00C B008 B009 60.4(5) . . ?
B00C B008 B00B 59.8(5) . . ?
B00C B008 B00E 107.5(4) . . ?
B00E B008 H008 122.2 . . ?
B005 B009 S001 128.6(4) . . ?
B005 B009 B008 106.6(6) . . ?
B005 B009 B00H 59.5(3) . . ?
B005 B009 S0 112.5(5) . . ?
B008 B009 S001 123.4(4) . . ?
B008 B009 S0 122.3(4) . . ?
B00C B009 S001 138.8(6) . . ?
B00C B009 B005 59.6(6) . . ?
B00C B009 B008 58.5(5) . . ?
B00C B009 B00H 106.8(5) . . ?
B00C B009 S0 109.8(6) . . ?
B00E B009 S001 106.6(6) . . ?
B00E B009 B005 107.6(5) . . ?
B00E B009 B008 60.8(5) . . ?
B00E B009 B00C 107.3(3) . . ?
B00E B009 B00H 59.8(5) . . ?
B00E B009 S0 135.1(6) . . ?
B00H B009 S001 110.2(5) . . ?
B00H B009 B008 107.6(4) . . ?
B00H B009 S0 128.3(4) . . ?
B008 B00A H00A 115.9 . . ?
B008 B00A B00E 63.5(6) . . ?
B008 B00A B00I 116.2(9) . . ?
B008 B00A C9 113.0(6) . . ?
B00B B00A B008 64.5(6) . . ?
B00B B00A H00A 118.2 . . ?
B00B B00A B00E 114.2(8) . . ?
B00B B00A B00I 62.3(9) . . ?
B00B B00A C9 110.8(9) . . ?
B00E B00A H00A 119.1 . . ?
B00E B00A C9 60.3(6) . . ?
B00I B00A H00A 118.7 . . ?
B00I B00A B00E 111.6(7) . . ?
B00I B00A C9 60.2(7) . . ?
C9 B00A H00A 121.4 . . ?
B008 B00B H00B 121.4 . . ?
B00A B00B B008 59.0(6) . . ?
B00A B00B H00B 122.9 . . ?
B00A B00B B00C 106.9(7) . . ?
B00A B00B C00G 109.8(9) . . ?
B00A B00B B00I 60.3(8) . . ?
B00C B00B B008 59.4(5) . . ?
B00C B00B H00B 120.7 . . ?
C00G B00B B008 110.9(6) . . ?
C00G B00B H00B 118.7 . . ?
C00G B00B B00C 62.6(5) . . ?
C00G B00B B00I 63.0(7) . . ?
B00I B00B B008 110.1(8) . . ?
B00I B00B H00B 118.8 . . ?
B00I B00B B00C 112.4(6) . . ?
B005 B00C B009 60.3(5) . . ?
B005 B00C H00C 121.7 . . ?
B005 B00C C00G 60.4(5) . . ?
B008 B00C B005 109.2(7) . . ?
B008 B00C B009 61.1(5) . . ?
B008 B00C B00B 60.8(4) . . ?
B008 B00C H00C 120.6 . . ?
B008 B00C C00G 107.0(7) . . ?
B009 B00C H00C 121.0 . . ?
B00B B00C B005 105.6(7) . . ?
B00B B00C B009 107.8(6) . . ?
B00B B00C H00C 123.6 . . ?
B00B B00C C00G 56.5(6) . . ?
C00G B00C B009 108.0(7) . . ?
C00G B00C H00C 123.0 . . ?
H00D C00D H00E 109.5 . . ?
H00D C00D H00F 109.5 . . ?
H00E C00D H00F 109.5 . . ?
O00J C00D H00D 109.5 . . ?
O00J C00D H00E 109.5 . . ?
O00J C00D H00F 109.5 . . ?
B008 B00E H00G 122.7 . . ?
B009 B00E B008 60.0(5) . . ?
B009 B00E H00G 122.4 . . ?
B00A B00E B008 56.4(5) . . ?
B00A B00E B009 103.7(7) . . ?
B00A B00E H00G 125.1 . . ?
B00A B00E B00H 104.8(7) . . ?
B00A B00E C9 60.5(5) . . ?
B00H B00E B008 107.3(7) . . ?
B00H B00E B009 60.3(5) . . ?
B00H B00E H00G 122.5 . . ?
C9 B00E B008 107.4(6) . . ?
C9 B00E B009 108.2(7) . . ?
C9 B00E H00G 121.0 . . ?
C9 B00E B00H 59.4(5) . . ?
O00J C00F C00L 122.6(11) . . ?
O00J C00F C00M 115.7(11) . . ?
C00L C00F C00M 121.5(12) . . ?
B005 C00G H00H 121.3 . . ?
B006 C00G B005 59.2(5) . . ?
B006 C00G B00C 105.2(6) . . ?
B006 C00G H00H 124.5 . . ?
B006 C00G B00I 58.8(6) . . ?
B00B C00G B005 108.4(6) . . ?
B00B C00G B006 105.0(8) . . ?
B00B C00G B00C 60.9(5) . . ?
B00B C00G H00H 122.1 . . ?
B00B C00G B00I 59.8(6) . . ?
B00C C00G B005 59.6(5) . . ?
B00C C00G H00H 122.0 . . ?
B00I C00G B005 108.5(8) . . ?
B00I C00G B00C 108.7(7) . . ?
B00I C00G H00H 121.2 . . ?
B005 B00H B009 60.2(6) . . ?
B005 B00H B00E 108.2(8) . . ?
B005 B00H H00I 121.0 . . ?
B006 B00H B005 59.1(6) . . ?
B006 B00H B009 105.2(7) . . ?
B006 B00H B00E 104.8(5) . . ?
B006 B00H H00I 124.5 . . ?
B006 B00H C9 59.0(7) . . ?
B009 B00H H00I 122.2 . . ?
B00E B00H B009 59.9(5) . . ?
B00E B00H H00I 122.5 . . ?
C9 B00H B005 108.8(8) . . ?
C9 B00H B009 108.4(6) . . ?
C9 B00H B00E 60.1(6) . . ?
C9 B00H H00I 121.1 . . ?
B006 B00I B00B 102.0(7) . . ?
B006 B00I C00G 57.7(7) . . ?
B006 B00I H00J 125.4 . . ?
B006 B00I C9 59.5(7) . . ?
B00A B00I B006 103.8(6) . . ?
B00A B00I B00B 57.3(4) . . ?
B00A B00I C00G 102.9(6) . . ?
B00A B00I H00J 124.0 . . ?
B00A B00I C9 62.3(8) . . ?
B00B B00I C00G 57.2(6) . . ?
B00B B00I H00J 124.4 . . ?
B00B B00I C9 108.5(6) . . ?
C00G B00I H00J 124.2 . . ?
C9 B00I C00G 107.7(4) . . ?
C9 B00I H00J 119.4 . . ?
C00F O00J C00D 118(2) . . ?
C00F C00L H00L 121.1 . . ?
C00F C00L C00S 117.8(14) . . ?
C00S C00L H00L 121.1 . . ?
C00F C00M S001 121.9(10) . . ?
C00F C00M C5 118.9(9) . . ?
C5 C00M S001 119.2(10) . . ?
B006 C9 B00A 100.0(7) . . ?
B006 C9 B00E 105.1(7) . . ?
B006 C9 B00H 58.8(5) . . ?
B006 C9 B00I 59.0(7) . . ?
B006 C9 H9 125.7 . . ?
B00A C9 H9 126.3 . . ?
B00E C9 B00A 59.3(6) . . ?
B00E C9 H9 121.4 . . ?
B00H C9 B00A 104.8(7) . . ?
B00H C9 B00E 60.5(5) . . ?
B00H C9 H9 121.6 . . ?
B00I C9 B00A 57.5(5) . . ?
B00I C9 B00E 108.5(7) . . ?
B00I C9 B00H 108.8(8) . . ?
B00I C9 H9 121.1 . . ?
C00S C00P H00P 119.4 . . ?
C00S C00P C5 121.2(14) . . ?
C5 C00P H00P 119.4 . . ?
C00L C00S H00S 119.4 . . ?
C00P C00S C00L 121.3(12) . . ?
C00P C00S H00S 119.4 . . ?
C5 O2 C6 116.9(15) . . ?
O2 C6 H6A 109.5 . . ?
O2 C6 H6B 109.5 . . ?
O2 C6 H6C 109.5 . . ?
H6A C6 H6B 109.5 . . ?
H6A C6 H6C 109.5 . . ?
H6B C6 H6C 109.5 . . ?
C00P C5 C00M 118.7(14) . . ?
O2 C5 C00M 116.1(12) . . ?
O2 C5 C00P 125.1(16) . . ?
C00N S0 B009 103.6(5) . . ?
C5A C00N S0 120.8(10) . . ?
C5A C00N C3 119.0(10) . . ?
C3 C00N S0 119.5(11) . . ?
C00N C5A C00Q 121.0(12) . . ?
O2A C5A C00N 117.3(12) . . ?
O2A C5A C00Q 121.7(13) . . ?
C5A O2A C6A 116.9(15) . . ?
O2A C6A H6AA 109.5 . . ?
O2A C6A H6AB 109.5 . . ?
O2A C6A H6AC 109.5 . . ?
H6AA C6A H6AB 109.5 . . ?
H6AA C6A H6AC 109.5 . . ?
H6AB C6A H6AC 109.5 . . ?
C5A C00Q H00Q 120.7 . . ?
C00T C00Q C5A 118.6(14) . . ?
C00T C00Q H00Q 120.7 . . ?
C00Q C00T H00T 119.1 . . ?
C00Q C00T C1 121.8(12) . . ?
C1 C00T H00T 119.1 . . ?
C00T C1 H1 120.9 . . ?
C3 C1 C00T 118.2(13) . . ?
C3 C1 H1 120.9 . . ?
C1 C3 C00N 121.0(14) . . ?
O00K C3 C00N 116.0(13) . . ?
O00K C3 C1 122.9(14) . . ?
C3 O00K C00E 118.2(15) . . ?
O00K C00E H00K 109.5 . . ?
O00K C00E H00M 109.5 . . ?
O00K C00E H00N 109.5 . . ?
H00K C00E H00M 109.5 . . ?
H00K C00E H00N 109.5 . . ?
H00M C00E H00N 109.5 . . ?

loop_
_geom_bond_atom_site_label_1
_geom_bond_atom_site_label_2
_geom_bond_distance
_geom_bond_site_symmetry_2
_geom_bond_publ_flag
S001 B009 1.873(6) . ?
S001 C00M 1.776(10) . ?
B005 H005 1.1000 . ?
B005 B006 1.708(13) . ?
B005 B009 1.780(11) . ?
B005 B00C 1.768(13) . ?
B005 C00G 1.783(12) . ?
B005 B00H 1.767(8) . ?
B006 H006 1.1000 . ?
B006 C00G 1.670(17) . ?
B006 B00H 1.697(12) . ?
B006 B00I 1.691(7) . ?
B006 C9 1.699(18) . ?
B008 H008 1.1000 . ?
B008 B009 1.789(6) . ?
B008 B00A 1.678(12) . ?
B008 B00B 1.766(10) . ?
B008 B00C 1.743(13) . ?
B008 B00E 1.803(15) . ?
B009 B00C 1.777(14) . ?
B009 B00E 1.774(14) . ?
B009 B00H 1.780(11) . ?
B009 S0 1.906(5) . ?
B00A H00A 1.1000 . ?
B00A B00B 1.632(11) . ?
B00A B00E 1.748(13) . ?
B00A B00I 1.684(15) . ?
B00A C9 1.769(14) . ?
B00B H00B 1.1000 . ?
B00B B00C 1.749(12) . ?
B00B C00G 1.669(14) . ?
B00B B00I 1.717(15) . ?
B00C H00C 1.1000 . ?
B00C C00G 1.776(13) . ?
C00D H00D 0.9600 . ?
C00D H00E 0.9600 . ?
C00D H00F 0.9600 . ?
C00D O00J 1.44(3) . ?
B00E H00G 1.1000 . ?
B00E B00H 1.773(13) . ?
B00E C9 1.766(16) . ?
C00F O00J 1.367(15) . ?
C00F C00L 1.388(17) . ?
C00F C00M 1.407(17) . ?
C00G H00H 1.1000 . ?
C00G B00I 1.77(2) . ?
B00H H00I 1.1000 . ?
B00H C9 1.754(12) . ?
B00I H00J 1.1000 . ?
B00I C9 1.73(2) . ?
C00L H00L 0.9300 . ?
C00L C00S 1.420(19) . ?
C00M C5 1.412(19) . ?
C9 H9 1.1000 . ?
C00P H00P 0.9300 . ?
C00P C00S 1.34(2) . ?
C00P C5 1.411(18) . ?
C00S H00S 0.9300 . ?
O2 C6 1.437(16) . ?
O2 C5 1.360(19) . ?
C6 H6A 0.9600 . ?
C6 H6B 0.9600 . ?
C6 H6C 0.9600 . ?
S0 C00N 1.783(11) . ?
C00N C5A 1.37(2) . ?
C00N C3 1.409(19) . ?
C5A O2A 1.370(16) . ?
C5A C00Q 1.428(19) . ?
O2A C6A 1.44(2) . ?
C6A H6AA 0.9600 . ?
C6A H6AB 0.9600 . ?
C6A H6AC 0.9600 . ?
C00Q H00Q 0.9300 . ?
C00Q C00T 1.35(2) . ?
C00T H00T 0.9300 . ?
C00T C1 1.422(19) . ?
C1 H1 0.9300 . ?
C1 C3 1.380(19) . ?
C3 O00K 1.359(18) . ?
O00K C00E 1.435(18) . ?
C00E H00K 0.9600 . ?
C00E H00M 0.9600 . ?
C00E H00N 0.9600 . ?

loop_
_geom_torsion_atom_site_label_1
_geom_torsion_atom_site_label_2
_geom_torsion_atom_site_label_3
_geom_torsion_atom_site_label_4
_geom_torsion
_geom_torsion_site_symmetry_1
_geom_torsion_site_symmetry_2
_geom_torsion_site_symmetry_3
_geom_torsion_site_symmetry_4
_geom_torsion_publ_flag
S001 B009 B00C B005 -115.3(8) . . . . ?
S001 B009 B00C B008 106.3(6) . . . . ?
S001 B009 B00C B00B 146.6(6) . . . . ?
S001 B009 B00C C00G -153.8(6) . . . . ?
S001 B009 B00E B008 -119.4(4) . . . . ?
S001 B009 B00E B00A -156.4(5) . . . . ?
S001 B009 B00E B00H 104.1(5) . . . . ?
S001 B009 B00E C9 140.6(5) . . . . ?
S001 B009 B00H B005 123.6(6) . . . . ?
S001 B009 B00H B006 163.4(5) . . . . ?
S001 B009 B00H B00E -98.0(7) . . . . ?
S001 B009 B00H C9 -134.8(7) . . . . ?
S001 C00M C5 C00P -178.3(11) . . . . ?
S001 C00M C5 O2 5.4(19) . . . . ?
B005 B006 C00G B00B 102.7(7) . . . . ?
B005 B006 C00G B00C 39.4(6) . . . . ?
B005 B006 C00G B00I 142.4(7) . . . . ?
B005 B006 B00H B009 -40.4(5) . . . . ?
B005 B006 B00H B00E -102.6(8) . . . . ?
B005 B006 B00H C9 -143.0(7) . . . . ?
B005 B006 B00I B00A 59.3(14) . . . . ?
B005 B006 B00I B00B 0.3(14) . . . . ?
B005 B006 B00I C00G -37.5(9) . . . . ?
B005 B006 B00I C9 104.8(10) . . . . ?
B005 B006 C9 B00A -65.5(8) . . . . ?
B005 B006 C9 B00E -4.8(9) . . . . ?
B005 B006 C9 B00H 35.8(7) . . . . ?
B005 B006 C9 B00I -107.6(8) . . . . ?
B005 B009 B00C B008 -138.4(6) . . . . ?
B005 B009 B00C B00B -98.2(7) . . . . ?
B005 B009 B00C C00G -38.5(6) . . . . ?
B005 B009 B00E B008 99.6(6) . . . . ?
B005 B009 B00E B00A 62.6(8) . . . . ?
B005 B009 B00E B00H -36.9(6) . . . . ?
B005 B009 B00E C9 -0.4(8) . . . . ?
B005 B009 B00H B006 39.8(5) . . . . ?
B005 B009 B00H B00E 138.4(7) . . . . ?
B005 B009 B00H C9 101.6(8) . . . . ?
B005 B00C C00G B006 -39.3(6) . . . . ?
B005 B00C C00G B00B -138.2(8) . . . . ?
B005 B00C C00G B00I -100.9(8) . . . . ?
B005 C00G B00I B006 33.6(6) . . . . ?
B005 C00G B00I B00A -64.7(8) . . . . ?
B005 C00G B00I B00B -101.0(7) . . . . ?
B005 C00G B00I C9 0.0(6) . . . . ?
B005 B00H C9 B006 -33.0(7) . . . . ?
B005 B00H C9 B00A 59.8(10) . . . . ?
B005 B00H C9 B00E 100.7(9) . . . . ?
B005 B00H C9 B00I -0.3(10) . . . . ?
B006 B005 B009 S001 -131.8(7) . . . . ?
B006 B005 B009 B008 61.6(9) . . . . ?
B006 B005 B009 B00C 97.8(7) . . . . ?
B006 B005 B009 B00E -2.3(8) . . . . ?
B006 B005 B009 B00H -39.4(5) . . . . ?
B006 B005 B009 S0 -161.7(6) . . . . ?
B006 B005 B00C B008 -61.2(8) . . . . ?
B006 B005 B00C B009 -99.1(7) . . . . ?
B006 B005 B00C B00B 2.7(9) . . . . ?
B006 B005 B00C C00G 37.9(8) . . . . ?
B006 B005 C00G B00B -96.8(9) . . . . ?
B006 B005 C00G B00C -134.7(7) . . . . ?
B006 B005 C00G B00I -33.4(6) . . . . ?
B006 B005 B00H B009 133.9(4) . . . . ?
B006 B005 B00H B00E 96.7(5) . . . . ?
B006 B005 B00H C9 33.0(6) . . . . ?
B006 C00G B00I B00A -98.3(8) . . . . ?
B006 C00G B00I B00B -134.5(6) . . . . ?
B006 C00G B00I C9 -33.6(5) . . . . ?
B006 B00H C9 B00A 92.8(8) . . . . ?
B006 B00H C9 B00E 133.7(7) . . . . ?
B006 B00H C9 B00I 32.7(7) . . . . ?
B006 B00I C9 B00A -128.5(7) . . . . ?
B006 B00I C9 B00E -96.8(7) . . . . ?
B006 B00I C9 B00H -32.6(6) . . . . ?
B008 B009 B00C B005 138.4(6) . . . . ?
B008 B009 B00C B00B 40.3(5) . . . . ?
B008 B009 B00C C00G 99.9(7) . . . . ?
B008 B009 B00E B00A -37.0(5) . . . . ?
B008 B009 B00E B00H -136.5(6) . . . . ?
B008 B009 B00E C9 -100.0(6) . . . . ?
B008 B009 B00H B005 -99.3(8) . . . . ?
B008 B009 B00H B006 -59.5(8) . . . . ?
B008 B009 B00H B00E 39.1(6) . . . . ?
B008 B009 B00H C9 2.3(10) . . . . ?
B008 B00A B00B B00C -36.8(6) . . . . ?
B008 B00A B00B C00G -103.0(6) . . . . ?
B008 B00A B00B B00I -143.4(4) . . . . ?
B008 B00A B00E B009 38.8(6) . . . . ?
B008 B00A B00E B00H 101.1(7) . . . . ?
B008 B00A B00E C9 142.1(8) . . . . ?
B008 B00A B00I B006 -58.8(13) . . . . ?
B008 B00A B00I B00B 36.8(6) . . . . ?
B008 B00A B00I C00G 0.7(10) . . . . ?
B008 B00A B00I C9 -102.8(9) . . . . ?
B008 B00A C9 B006 65.0(10) . . . . ?
B008 B00A C9 B00E -36.7(8) . . . . ?
B008 B00A C9 B00H 4.8(12) . . . . ?
B008 B00A C9 B00I 108.0(10) . . . . ?
B008 B00B B00C B005 -103.6(7) . . . . ?
B008 B00B B00C B009 -40.4(6) . . . . ?
B008 B00B B00C C00G -140.6(8) . . . . ?
B008 B00B C00G B005 -1.4(11) . . . . ?
B008 B00B C00G B006 -63.4(9) . . . . ?
B008 B00B C00G B00C 35.8(7) . . . . ?
B008 B00B C00G B00I -102.6(9) . . . . ?
B008 B00B B00I B006 65.8(11) . . . . ?
B008 B00B B00I B00A -33.0(5) . . . . ?
B008 B00B B00I C00G 103.8(7) . . . . ?
B008 B00B B00I C9 4.3(10) . . . . ?
B008 B00C C00G B005 102.8(7) . . . . ?
B008 B00C C00G B006 63.6(9) . . . . ?
B008 B00C C00G B00B -35.4(6) . . . . ?
B008 B00C C00G B00I 1.9(9) . . . . ?
B008 B00E B00H B005 -1.3(8) . . . . ?
B008 B00E B00H B006 60.5(8) . . . . ?
B008 B00E B00H B009 -38.7(5) . . . . ?
B008 B00E B00H C9 100.3(7) . . . . ?
B008 B00E C9 B006 -60.4(7) . . . . ?
B008 B00E C9 B00A 32.4(6) . . . . ?
B008 B00E C9 B00H -100.2(7) . . . . ?
B008 B00E C9 B00I 1.5(9) . . . . ?
B009 S001 C00M C00F 66.3(11) . . . . ?
B009 S001 C00M C5 -116.9(11) . . . . ?
B009 B005 B006 C00G -101.6(7) . . . . ?
B009 B005 B006 B00H 40.3(5) . . . . ?
B009 B005 B006 B00I -64.2(12) . . . . ?
B009 B005 B006 C9 4.5(9) . . . . ?
B009 B005 B00C B008 37.9(5) . . . . ?
B009 B005 B00C B00B 101.8(7) . . . . ?
B009 B005 B00C C00G 137.1(8) . . . . ?
B009 B005 C00G B006 96.4(7) . . . . ?
B009 B005 C00G B00B -0.4(11) . . . . ?
B009 B005 C00G B00C -38.2(7) . . . . ?
B009 B005 C00G B00I 63.0(8) . . . . ?
B009 B005 B00H B006 -133.9(4) . . . . ?
B009 B005 B00H B00E -37.2(6) . . . . ?
B009 B005 B00H C9 -100.9(7) . . . . ?
B009 B008 B00A B00B 99.5(8) . . . . ?
B009 B008 B00A B00E -38.9(7) . . . . ?
B009 B008 B00A B00I 63.4(11) . . . . ?
B009 B008 B00A C9 -3.4(11) . . . . ?
B009 B008 B00B B00A -98.5(8) . . . . ?
B009 B008 B00B B00C 39.8(7) . . . . ?
B009 B008 B00B C00G 2.7(11) . . . . ?
B009 B008 B00B B00I -65.0(9) . . . . ?
B009 B008 B00C B005 -37.6(5) . . . . ?
B009 B008 B00C B00B -135.1(6) . . . . ?
B009 B008 B00C C00G -101.5(6) . . . . ?
B009 B008 B00E B00A 135.4(7) . . . . ?
B009 B008 B00E B00H 38.8(5) . . . . ?
B009 B008 B00E C9 101.3(7) . . . . ?
B009 B00C C00G B005 38.4(6) . . . . ?
B009 B00C C00G B006 -0.8(9) . . . . ?
B009 B00C C00G B00B -99.8(7) . . . . ?
B009 B00C C00G B00I -62.5(8) . . . . ?
B009 B00E B00H B005 37.4(6) . . . . ?
B009 B00E B00H B006 99.2(8) . . . . ?
B009 B00E B00H C9 139.0(7) . . . . ?
B009 B00E C9 B006 3.0(8) . . . . ?
B009 B00E C9 B00A 95.7(8) . . . . ?
B009 B00E C9 B00H -36.8(6) . . . . ?
B009 B00E C9 B00I 64.8(9) . . . . ?
B009 B00H C9 B006 -97.0(7) . . . . ?
B009 B00H C9 B00A -4.1(11) . . . . ?
B009 B00H C9 B00E 36.7(7) . . . . ?
B009 B00H C9 B00I -64.3(9) . . . . ?
B009 S0 C00N C5A -72.3(10) . . . . ?
B009 S0 C00N C3 117.0(11) . . . . ?
B00A B008 B009 S001 130.7(8) . . . . ?
B00A B008 B009 B005 -61.9(10) . . . . ?
B00A B008 B009 B00C -98.6(8) . . . . ?
B00A B008 B009 B00E 39.3(8) . . . . ?
B00A B008 B009 B00H 0.7(10) . . . . ?
B00A B008 B009 S0 166.7(8) . . . . ?
B00A B008 B00B B00C 138.3(8) . . . . ?
B00A B008 B00B C00G 101.2(9) . . . . ?
B00A B008 B00B B00I 33.5(6) . . . . ?
B00A B008 B00C B005 62.5(8) . . . . ?
B00A B008 B00C B009 100.1(6) . . . . ?
B00A B008 B00C B00B -35.1(6) . . . . ?
B00A B008 B00C C00G -1.4(8) . . . . ?
B00A B008 B00E B009 -135.4(7) . . . . ?
B00A B008 B00E B00H -96.6(7) . . . . ?
B00A B008 B00E C9 -34.1(7) . . . . ?
B00A B00B B00C B005 -67.0(9) . . . . ?
B00A B00B B00C B008 36.6(7) . . . . ?
B00A B00B B00C B009 -3.9(10) . . . . ?
B00A B00B B00C C00G -104.0(9) . . . . ?
B00A B00B C00G B005 62.0(10) . . . . ?
B00A B00B C00G B006 0.0(9) . . . . ?
B00A B00B C00G B00C 99.2(8) . . . . ?
B00A B00B C00G B00I -39.2(8) . . . . ?
B00A B00B B00I B006 98.8(10) . . . . ?
B00A B00B B00I C00G 136.8(7) . . . . ?
B00A B00B B00I C9 37.2(9) . . . . ?
B00A B00E B00H B005 -60.1(9) . . . . ?
B00A B00E B00H B006 1.7(10) . . . . ?
B00A B00E B00H B009 -97.5(8) . . . . ?
B00A B00E B00H C9 41.5(7) . . . . ?
B00A B00E C9 B006 -92.8(8) . . . . ?
B00A B00E C9 B00H -132.6(8) . . . . ?
B00A B00E C9 B00I -30.9(8) . . . . ?
B00A B00I C9 B006 128.5(7) . . . . ?
B00A B00I C9 B00E 31.6(8) . . . . ?
B00A B00I C9 B00H 95.8(8) . . . . ?
B00B B008 B009 S001 -170.2(7) . . . . ?
B00B B008 B009 B005 -2.8(9) . . . . ?
B00B B008 B009 B00C -39.5(7) . . . . ?
B00B B008 B009 B00E 98.4(7) . . . . ?
B00B B008 B009 B00H 59.7(10) . . . . ?
B00B B008 B009 S0 -134.2(7) . . . . ?
B00B B008 B00A B00E -138.3(8) . . . . ?
B00B B008 B00A B00I -36.0(7) . . . . ?
B00B B008 B00A C9 -102.9(10) . . . . ?
B00B B008 B00C B005 97.5(7) . . . . ?
B00B B008 B00C B009 135.1(6) . . . . ?
B00B B008 B00C C00G 33.6(6) . . . . ?
B00B B008 B00E B009 -100.3(6) . . . . ?
B00B B008 B00E B00A 35.1(6) . . . . ?
B00B B008 B00E B00H -61.5(7) . . . . ?
B00B B008 B00E C9 1.0(8) . . . . ?
B00B B00A B00E B008 -41.1(8) . . . . ?
B00B B00A B00E B009 -2.4(10) . . . . ?
B00B B00A B00E B00H 60.0(10) . . . . ?
B00B B00A B00E C9 101.0(10) . . . . ?
B00B B00A B00I B006 -95.6(10) . . . . ?
B00B B00A B00I C00G -36.2(8) . . . . ?
B00B B00A B00I C9 -139.6(7) . . . . ?
B00B B00A C9 B006 -5.1(9) . . . . ?
B00B B00A C9 B00E -106.8(9) . . . . ?
B00B B00A C9 B00H -65.3(11) . . . . ?
B00B B00A C9 B00I 37.9(8) . . . . ?
B00B B00C C00G B005 138.2(8) . . . . ?
B00B B00C C00G B006 99.0(9) . . . . ?
B00B B00C C00G B00I 37.3(7) . . . . ?
B00B C00G B00I B006 134.5(6) . . . . ?
B00B C00G B00I B00A 36.2(6) . . . . ?
B00B C00G B00I C9 101.0(7) . . . . ?
B00B B00I C9 B006 93.3(8) . . . . ?
B00B B00I C9 B00A -35.1(6) . . . . ?
B00B B00I C9 B00E -3.5(11) . . . . ?
B00B B00I C9 B00H 60.7(10) . . . . ?
B00C B005 B006 C00G -39.4(7) . . . . ?
B00C B005 B006 B00H 102.5(7) . . . . ?
B00C B005 B006 B00I -2.0(12) . . . . ?
B00C B005 B006 C9 66.8(9) . . . . ?
B00C B005 B009 S001 130.4(9) . . . . ?
B00C B005 B009 B008 -36.2(6) . . . . ?
B00C B005 B009 B00E -100.1(5) . . . . ?
B00C B005 B009 B00H -137.2(7) . . . . ?
B00C B005 B009 S0 100.5(7) . . . . ?
B00C B005 C00G B006 134.7(7) . . . . ?
B00C B005 C00G B00B 37.8(7) . . . . ?
B00C B005 C00G B00I 101.3(7) . . . . ?
B00C B005 B00H B006 -95.7(6) . . . . ?
B00C B005 B00H B009 38.2(5) . . . . ?
B00C B005 B00H B00E 1.0(10) . . . . ?
B00C B005 B00H C9 -62.7(9) . . . . ?
B00C B008 B009 S001 -130.7(8) . . . . ?
B00C B008 B009 B005 36.7(6) . . . . ?
B00C B008 B009 B00E 137.9(4) . . . . ?
B00C B008 B009 B00H 99.2(7) . . . . ?
B00C B008 B009 S0 -94.7(8) . . . . ?
B00C B008 B00A B00B 36.5(7) . . . . ?
B00C B008 B00A B00E -101.8(5) . . . . ?
B00C B008 B00A B00I 0.5(10) . . . . ?
B00C B008 B00A C9 -66.4(10) . . . . ?
B00C B008 B00B B00A -138.3(8) . . . . ?
B00C B008 B00B C00G -37.1(8) . . . . ?
B00C B008 B00B B00I -104.8(8) . . . . ?
B00C B008 B00E B009 -37.7(4) . . . . ?
B00C B008 B00E B00A 97.7(6) . . . . ?
B00C B008 B00E B00H 1.1(5) . . . . ?
B00C B008 B00E C9 63.6(6) . . . . ?
B00C B009 B00E B008 36.8(4) . . . . ?
B00C B009 B00E B00A -0.2(6) . . . . ?
B00C B009 B00E B00H -99.7(5) . . . . ?
B00C B009 B00E C9 -63.2(6) . . . . ?
B00C B009 B00H B005 -37.8(7) . . . . ?
B00C B009 B00H B006 2.0(7) . . . . ?
B00C B009 B00H B00E 100.6(5) . . . . ?
B00C B009 B00H C9 63.8(9) . . . . ?
B00C B00B C00G B005 -37.2(7) . . . . ?
B00C B00B C00G B006 -99.2(6) . . . . ?
B00C B00B C00G B00I -138.4(8) . . . . ?
B00C B00B B00I B006 1.6(12) . . . . ?
B00C B00B B00I B00A -97.2(8) . . . . ?
B00C B00B B00I C00G 39.6(7) . . . . ?
B00C B00B B00I C9 -60.0(11) . . . . ?
B00C C00G B00I B006 96.8(6) . . . . ?
B00C C00G B00I B00A -1.5(9) . . . . ?
B00C C00G B00I B00B -37.8(6) . . . . ?
B00C C00G B00I C9 63.2(7) . . . . ?
B00E B008 B009 S001 91.4(8) . . . . ?
B00E B008 B009 B005 -101.2(7) . . . . ?
B00E B008 B009 B00C -137.9(4) . . . . ?
B00E B008 B009 B00H -38.7(7) . . . . ?
B00E B008 B009 S0 127.4(8) . . . . ?
B00E B008 B00A B00B 138.3(8) . . . . ?
B00E B008 B00A B00I 102.3(9) . . . . ?
B00E B008 B00A C9 35.4(8) . . . . ?
B00E B008 B00B B00A -36.7(7) . . . . ?
B00E B008 B00B B00C 101.6(5) . . . . ?
B00E B008 B00B C00G 64.5(9) . . . . ?
B00E B008 B00B B00I -3.3(8) . . . . ?
B00E B008 B00C B005 -0.5(6) . . . . ?
B00E B008 B00C B009 37.1(4) . . . . ?
B00E B008 B00C B00B -98.0(6) . . . . ?
B00E B008 B00C C00G -64.3(6) . . . . ?
B00E B009 B00C B005 100.6(6) . . . . ?
B00E B009 B00C B008 -37.8(4) . . . . ?
B00E B009 B00C B00B 2.4(6) . . . . ?
B00E B009 B00C C00G 62.1(6) . . . . ?
B00E B009 B00H B005 -138.4(7) . . . . ?
B00E B009 B00H B006 -98.6(7) . . . . ?
B00E B009 B00H C9 -36.8(7) . . . . ?
B00E B00A B00B B008 40.7(7) . . . . ?
B00E B00A B00B B00C 4.0(12) . . . . ?
B00E B00A B00B C00G -62.3(10) . . . . ?
B00E B00A B00B B00I -102.7(8) . . . . ?
B00E B00A B00I B006 11.3(14) . . . . ?
B00E B00A B00I B00B 106.9(9) . . . . ?
B00E B00A B00I C00G 70.7(10) . . . . ?
B00E B00A B00I C9 -32.7(9) . . . . ?
B00E B00A C9 B006 101.7(7) . . . . ?
B00E B00A C9 B00H 41.5(7) . . . . ?
B00E B00A C9 B00I 144.7(9) . . . . ?
B00E B00H C9 B006 -133.7(7) . . . . ?
B00E B00H C9 B00A -40.9(8) . . . . ?
B00E B00H C9 B00I -101.0(7) . . . . ?
C00F C00L C00S C00P 7(2) . . . . ?
C00F C00M C5 C00P -1(2) . . . . ?
C00F C00M C5 O2 -177.7(13) . . . . ?
C00G B005 B006 B00H 141.9(7) . . . . ?
C00G B005 B006 B00I 37.4(10) . . . . ?
C00G B005 B006 C9 106.1(6) . . . . ?
C00G B005 B009 S001 168.6(8) . . . . ?
C00G B005 B009 B008 2.0(10) . . . . ?
C00G B005 B009 B00C 38.2(7) . . . . ?
C00G B005 B009 B00E -61.9(9) . . . . ?
C00G B005 B009 B00H -99.0(8) . . . . ?
C00G B005 B009 S0 138.7(7) . . . . ?
C00G B005 B00C B008 -99.1(8) . . . . ?
C00G B005 B00C B009 -137.1(7) . . . . ?
C00G B005 B00C B00B -35.2(7) . . . . ?
C00G B005 B00H B006 -32.7(6) . . . . ?
C00G B005 B00H B009 101.3(6) . . . . ?
C00G B005 B00H B00E 64.1(8) . . . . ?
C00G B005 B00H C9 0.3(11) . . . . ?
C00G B006 B00H B005 37.6(8) . . . . ?
C00G B006 B00H B009 -2.8(9) . . . . ?
C00G B006 B00H B00E -65.0(10) . . . . ?
C00G B006 B00H C9 -105.4(6) . . . . ?
C00G B006 B00I B00A 96.7(9) . . . . ?
C00G B006 B00I B00B 37.8(8) . . . . ?
C00G B006 B00I C9 142.3(4) . . . . ?
C00G B006 C9 B00A 5.3(6) . . . . ?
C00G B006 C9 B00E 65.9(6) . . . . ?
C00G B006 C9 B00H 106.6(6) . . . . ?
C00G B006 C9 B00I -36.8(5) . . . . ?
C00G B00B B00C B005 37.0(7) . . . . ?
C00G B00B B00C B008 140.6(8) . . . . ?
C00G B00B B00C B009 100.2(7) . . . . ?
C00G B00B B00I B006 -38.0(8) . . . . ?
C00G B00B B00I B00A -136.8(7) . . . . ?
C00G B00B B00I C9 -99.6(6) . . . . ?
C00G B00I C9 B006 32.8(5) . . . . ?
C00G B00I C9 B00A -95.6(6) . . . . ?
C00G B00I C9 B00E -64.0(7) . . . . ?
C00G B00I C9 B00H 0.2(7) . . . . ?
B00H B005 B006 C00G -141.9(7) . . . . ?
B00H B005 B006 B00I -104.5(10) . . . . ?
B00H B005 B006 C9 -35.7(8) . . . . ?
B00H B005 B009 S001 -92.5(8) . . . . ?
B00H B005 B009 B008 101.0(7) . . . . ?
B00H B005 B009 B00C 137.2(7) . . . . ?
B00H B005 B009 B00E 37.0(7) . . . . ?
B00H B005 B009 S0 -122.3(6) . . . . ?
B00H B005 B00C B008 -0.3(9) . . . . ?
B00H B005 B00C B009 -38.3(6) . . . . ?
B00H B005 B00C B00B 63.6(8) . . . . ?
B00H B005 B00C C00G 98.8(8) . . . . ?
B00H B005 C00G B006 33.2(7) . . . . ?
B00H B005 C00G B00B -63.6(10) . . . . ?
B00H B005 C00G B00C -101.5(8) . . . . ?
B00H B005 C00G B00I -0.2(9) . . . . ?
B00H B006 C00G B005 -37.1(7) . . . . ?
B00H B006 C00G B00B 65.6(8) . . . . ?
B00H B006 C00G B00C 2.3(10) . . . . ?
B00H B006 C00G B00I 105.3(8) . . . . ?
B00H B006 B00I B00A -10.4(14) . . . . ?
B00H B006 B00I B00B -69.4(13) . . . . ?
B00H B006 B00I C00G -107.2(9) . . . . ?
B00H B006 B00I C9 35.2(9) . . . . ?
B00H B006 C9 B00A -101.3(7) . . . . ?
B00H B006 C9 B00E -40.6(6) . . . . ?
B00H B006 C9 B00I -143.4(7) . . . . ?
B00H B009 B00C B005 37.7(5) . . . . ?
B00H B009 B00C B008 -100.7(6) . . . . ?
B00H B009 B00C B00B -60.5(7) . . . . ?
B00H B009 B00C C00G -0.8(8) . . . . ?
B00H B009 B00E B008 136.5(6) . . . . ?
B00H B009 B00E B00A 99.5(7) . . . . ?
B00H B009 B00E C9 36.5(6) . . . . ?
B00H B00E C9 B006 39.8(6) . . . . ?
B00H B00E C9 B00A 132.6(8) . . . . ?
B00H B00E C9 B00I 101.7(9) . . . . ?
B00I B006 C00G B005 -142.4(7) . . . . ?
B00I B006 C00G B00B -39.6(6) . . . . ?
B00I B006 C00G B00C -103.0(7) . . . . ?
B00I B006 B00H B005 108.1(10) . . . . ?
B00I B006 B00H B009 67.7(11) . . . . ?
B00I B006 B00H B00E 5.5(12) . . . . ?
B00I B006 B00H C9 -34.9(9) . . . . ?
B00I B006 C9 B00A 42.1(5) . . . . ?
B00I B006 C9 B00E 102.8(6) . . . . ?
B00I B006 C9 B00H 143.4(7) . . . . ?
B00I B00A B00B B008 143.4(4) . . . . ?
B00I B00A B00B B00C 106.6(6) . . . . ?
B00I B00A B00B C00G 40.4(6) . . . . ?
B00I B00A B00E B008 -109.4(10) . . . . ?
B00I B00A B00E B009 -70.7(10) . . . . ?
B00I B00A B00E B00H -8.3(12) . . . . ?
B00I B00A B00E C9 32.7(10) . . . . ?
B00I B00A C9 B006 -43.0(7) . . . . ?
B00I B00A C9 B00E -144.7(9) . . . . ?
B00I B00A C9 B00H -103.2(9) . . . . ?
B00I B00B B00C B005 -2.8(10) . . . . ?
B00I B00B B00C B008 100.8(9) . . . . ?
B00I B00B B00C B009 60.4(9) . . . . ?
B00I B00B B00C C00G -39.8(9) . . . . ?
B00I B00B C00G B005 101.2(9) . . . . ?
B00I B00B C00G B006 39.2(6) . . . . ?
B00I B00B C00G B00C 138.4(8) . . . . ?
O00J C00F C00L C00S 172.6(13) . . . . ?
O00J C00F C00M S001 1.2(17) . . . . ?
O00J C00F C00M C5 -175.6(12) . . . . ?
C00L C00F O00J C00D 8(3) . . . . ?
C00L C00F C00M S001 175.8(11) . . . . ?
C00L C00F C00M C5 -1(2) . . . . ?
C00M S001 B009 B005 -88.5(9) . . . . ?
C00M S001 B009 B008 76.0(9) . . . . ?
C00M S001 B009 B00C -2.7(9) . . . . ?
C00M S001 B009 B00E 141.6(6) . . . . ?
C00M S001 B009 B00H -155.1(7) . . . . ?
C00M C00F O00J C00D -178(3) . . . . ?
C00M C00F C00L C00S -2(2) . . . . ?
C9 B006 C00G B005 -106.3(6) . . . . ?
C9 B006 C00G B00B -3.6(6) . . . . ?
C9 B006 C00G B00C -66.9(8) . . . . ?
C9 B006 C00G B00I 36.1(5) . . . . ?
C9 B006 B00H B005 143.0(7) . . . . ?
C9 B006 B00H B009 102.6(6) . . . . ?
C9 B006 B00H B00E 40.4(7) . . . . ?
C9 B006 B00I B00A -45.6(9) . . . . ?
C9 B006 B00I B00B -104.5(8) . . . . ?
C9 B006 B00I C00G -142.3(4) . . . . ?
C9 B00A B00B B008 106.4(7) . . . . ?
C9 B00A B00B B00C 69.7(9) . . . . ?
C9 B00A B00B C00G 3.4(11) . . . . ?
C9 B00A B00B B00I -37.0(6) . . . . ?
C9 B00A B00E B008 -142.1(8) . . . . ?
C9 B00A B00E B009 -103.4(7) . . . . ?
C9 B00A B00E B00H -41.0(7) . . . . ?
C9 B00A B00I B006 44.0(8) . . . . ?
C9 B00A B00I B00B 139.6(7) . . . . ?
C9 B00A B00I C00G 103.4(5) . . . . ?
C9 B00E B00H B005 -101.6(8) . . . . ?
C9 B00E B00H B006 -39.8(7) . . . . ?
C9 B00E B00H B009 -139.0(7) . . . . ?
C00S C00P C5 C00M 7(2) . . . . ?
C00S C00P C5 O2 -177.3(15) . . . . ?
C6 O2 C5 C00M -175.5(12) . . . . ?
C6 O2 C5 C00P 8(2) . . . . ?
C5 C00P C00S C00L -10(2) . . . . ?
S0 B009 B00C B005 -105.1(5) . . . . ?
S0 B009 B00C B008 116.5(4) . . . . ?
S0 B009 B00C B00B 156.8(5) . . . . ?
S0 B009 B00C C00G -143.6(6) . . . . ?
S0 B009 B00E B008 -107.9(6) . . . . ?
S0 B009 B00E B00A -144.9(6) . . . . ?
S0 B009 B00E B00H 115.6(8) . . . . ?
S0 B009 B00E C9 152.1(6) . . . . ?
S0 B009 B00H B005 95.7(8) . . . . ?
S0 B009 B00H B006 135.5(7) . . . . ?
S0 B009 B00H B00E -125.9(9) . . . . ?
S0 B009 B00H C9 -162.7(8) . . . . ?
S0 C00N C5A O2A 9.6(16) . . . . ?
S0 C00N C5A C00Q -173.4(10) . . . . ?
S0 C00N C3 C1 170.9(11) . . . . ?
S0 C00N C3 O00K -5.1(19) . . . . ?
C00N C5A O2A C6A 167(2) . . . . ?
C00N C5A C00Q C00T 0(2) . . . . ?
C00N C3 O00K C00E 176.6(13) . . . . ?
C5A C00N C3 C1 0(2) . . . . ?
C5A C00N C3 O00K -176.0(13) . . . . ?
C5A C00Q C00T C1 5(2) . . . . ?
O2A C5A C00Q C00T 176.8(12) . . . . ?
C00Q C5A O2A C6A -10(3) . . . . ?
C00Q C00T C1 C3 -8(2) . . . . ?
C00T C1 C3 C00N 5(2) . . . . ?
C00T C1 C3 O00K -179.3(15) . . . . ?
C1 C3 O00K C00E 1(2) . . . . ?
C3 C00N C5A O2A -179.7(12) . . . . ?
C3 C00N C5A C00Q -3(2) . . . . ?

loop_
_exptl_oxdiff_crystal_face_indexfrac_h
_exptl_oxdiff_crystal_face_indexfrac_k
_exptl_oxdiff_crystal_face_indexfrac_l
_exptl_oxdiff_crystal_face_x
_exptl_oxdiff_crystal_face_y
_exptl_oxdiff_crystal_face_z
-5.5505 -0.1936 -3.1619 -0.0765 -0.3211 0.9439
-1.4488 4.4756 3.1290 0.2033 0.8467 0.4918
4.8199 2.1262 4.4565 0.1630 0.6814 -0.7136
-0.0542 -4.5796 -4.0304 -0.2266 -0.9442 -0.2390
-4.1177 0.8997 -11.2280 -0.5765 -0.0454 0.8158
-1.7699 0.2535 -16.1637 -0.9088 -0.0717 0.4111
-5.2139 -0.6942 -6.0871 -0.2528 -0.4129 0.8750
-0.0675 -4.0106 -8.9543 -0.5144 -0.8399 -0.1732
0.0000 0.0000 0.0000 -0.0000 0.0000 0.0000
-5.5726 0.3547 2.5803 0.2579 -0.1978 0.9457
0.8898 -3.0796 12.6238 0.7240 -0.5552 -0.4093
4.8113 1.0512 -8.0817 -0.5663 0.4343 -0.7005
-5.1568 0.0347 -6.9920 -0.3079 -0.2636 0.9142
-1.0823 3.1754 12.1729 0.7257 0.6200 0.2981
5.0910 0.0838 7.4109 0.3334 0.2854 -0.8986
-0.1256 -3.0071 -13.1211 -0.7579 -0.6476 -0.0786
